data_2240783
loop_
_publ_author_name
'Adam, Farook'
'Ameram, Nadiah'
'Tan, Wai Mun'

_publ_section_title
;
 Crystal structure of <i>N</i>-carbamothioyl-2-methylbenzamide
;
_journal_issue 6
_journal_name_full 'Acta Crystallographica Section E'
_journal_page_first o425
_journal_paper_doi 10.1107/S2056989015009585
_journal_volume 71
_journal_year 2015
_chemical_formula_iupac 'C9 H10 N2 O S'
_chemical_formula_moiety 'C9 H10 N2 O S'
_chemical_formula_sum 'C9 H10 N2 O S'
_chemical_formula_weight 194.25
_chemical_name_systematic
;
<i>N</i>-Carbamothioyl-2-methylbenzamide
;
_space_group_crystal_system monoclinic
_space_group_IT_number 15
_space_group_name_Hall '-C 2yc'
_space_group_name_H-M_alt 'C 1 2/c 1'
_symmetry_space_group_name_Hall '-C 2yc'
_symmetry_space_group_name_H-M 'C 1 2/c 1'
_atom_sites_solution_hydrogens mixed
_audit_creation_method SHELXL-2014/7
_cell_angle_alpha 90
_cell_angle_beta 113.664(3)
_cell_angle_gamma 90
_cell_formula_units_Z 16
_cell_length_a 22.7886(12)
_cell_length_b 7.1133(3)
_cell_length_c 25.5388(13)
_cell_measurement_reflns_used 9948
_cell_measurement_temperature 100.0(10)
_cell_measurement_theta_max 29.94
_cell_measurement_theta_min 3.02
_cell_volume 3791.8(3)
_computing_cell_refinement
;
SAINT (Bruker, 2009)
;
_computing_data_collection
;
APEX2 (Bruker, 2009)
;
_computing_data_reduction
;
SAINT (Bruker, 2009)
;
_computing_molecular_graphics
;
SHELXTL (Sheldrick, 2008)
;
_computing_publication_material
;
PLATON (Spek, 2009)
;
_computing_structure_refinement
;
SHELXL2014 (Sheldrick, 2015)
;
_computing_structure_solution
;
SHELXS2013 (Sheldrick, 2008)
;
_diffrn_ambient_temperature 100.0(10)
_diffrn_measured_fraction_theta_full 1.000
_diffrn_measured_fraction_theta_max 0.996
_diffrn_measurement_device_type 'Bruker APEX DUO CCD'
_diffrn_measurement_method '\f and \w scans'
_diffrn_radiation_monochromator graphite
_diffrn_radiation_source 'fine-focus sealed tube'
_diffrn_radiation_type MoK\a
_diffrn_radiation_wavelength 0.71073
_diffrn_reflns_av_R_equivalents 0.0514
_diffrn_reflns_limit_h_max 32
_diffrn_reflns_limit_h_min -32
_diffrn_reflns_limit_k_max 10
_diffrn_reflns_limit_k_min -10
_diffrn_reflns_limit_l_max 36
_diffrn_reflns_limit_l_min -36
_diffrn_reflns_number 70711
_diffrn_reflns_theta_full 25.242
_diffrn_reflns_theta_max 30.395
_diffrn_reflns_theta_min 1.741
_exptl_absorpt_coefficient_mu 0.301
_exptl_absorpt_correction_T_max 0.8719
_exptl_absorpt_correction_T_min 0.8137
_exptl_absorpt_correction_type multi-scan
_exptl_absorpt_process_details
;
(<i>SADABS</i>; Bruker, 2009)
;
_exptl_crystal_colour colourless
_exptl_crystal_density_diffrn 1.361
_exptl_crystal_description plate
_exptl_crystal_F_000 1632
_exptl_crystal_size_max 0.462
_exptl_crystal_size_mid 0.325
_exptl_crystal_size_min 0.102
_refine_diff_density_max 0.449
_refine_diff_density_min -0.223
_refine_ls_extinction_method none
_refine_ls_goodness_of_fit_ref 1.095
_refine_ls_hydrogen_treatment mixed
_refine_ls_matrix_type full
_refine_ls_number_parameters 261
_refine_ls_number_reflns 5697
_refine_ls_number_restraints 0
_refine_ls_restrained_S_all 1.095
_refine_ls_R_factor_all 0.0540
_refine_ls_R_factor_gt 0.0428
_refine_ls_shift/su_max 0.001
_refine_ls_shift/su_mean 0.000
_refine_ls_structure_factor_coef Fsqd
_refine_ls_weighting_details 'w=1/[\s^2^(Fo^2^)+(0.0488P)^2^+4.2106P] where P=(Fo^2^+2Fc^2^)/3'
_refine_ls_weighting_scheme calc
_refine_ls_wR_factor_gt 0.1030
_refine_ls_wR_factor_ref 0.1100
_reflns_number_gt 4862
_reflns_number_total 5697
_reflns_threshold_expression I>2\s(I)
_cod_data_source_file hb7426sup1.cif
_cod_data_source_block I
_cod_database_code 2240783
_shelx_space_group_comment
;
The symmetry employed for this shelxl refinement is uniquely defined
by the following loop, which should always be used as a source of
symmetry information in preference to the above space-group names.
They are only intended as comments.
;
_shelx_estimated_absorpt_t_min 0.873
_shelx_estimated_absorpt_t_max 0.970

loop_
_space_group_symop_operation_xyz
'x, y, z'
'-x, y, -z+1/2'
'x+1/2, y+1/2, z'
'-x+1/2, y+1/2, -z+1/2'
'-x, -y, -z'
'x, -y, z-1/2'
'-x+1/2, -y+1/2, -z'
'x+1/2, -y+1/2, z-1/2'

loop_
_atom_site_type_symbol
_atom_site_label
_atom_site_fract_x
_atom_site_fract_y
_atom_site_fract_z
_atom_site_U_iso_or_equiv
_atom_site_adp_type
_atom_site_calc_flag
_atom_site_occupancy
S S1A 0.20453(2) 0.37036(5) 0.04623(2) 0.02123(9) Uani d 1
O O1A 0.05447(5) 0.09550(16) -0.11126(5) 0.0285(3) Uani d 1
N N1A 0.15344(6) 0.12795(17) -0.03834(5) 0.0195(2) Uani d 1
N N2A 0.08336(6) 0.3410(2) -0.02644(7) 0.0264(3) Uani d 1
C C1A 0.12721(8) -0.1174(2) -0.16760(7) 0.0255(3) Uani d 1
C C2A 0.14877(8) -0.2742(2) -0.18702(7) 0.0290(3) Uani d 1
H H2AA 0.1428 -0.2801 -0.2260 0.035 Uiso calc 1
C C3A 0.17880(7) -0.4224(2) -0.15103(7) 0.0257(3) Uani d 1
H H3AA 0.1925 -0.5289 -0.1656 0.031 Uiso calc 1
C C4A 0.18880(7) -0.4154(2) -0.09401(7) 0.0239(3) Uani d 1
H H4AA 0.2096 -0.5165 -0.0692 0.029 Uiso calc 1
C C5A 0.16820(7) -0.2595(2) -0.07329(6) 0.0215(3) Uani d 1
H H5AA 0.1756 -0.2531 -0.0340 0.026 Uiso calc 1
C C6A 0.13688(7) -0.11301(19) -0.10979(6) 0.0190(3) Uani d 1
C C7A 0.11026(7) 0.0452(2) -0.08773(6) 0.0202(3) Uani d 1
C C8A 0.14215(7) 0.27880(19) -0.00939(6) 0.0186(3) Uani d 1
C C9A 0.09650(12) 0.0421(3) -0.20800(9) 0.0462(5) Uani d 1
H H9AA 0.1169 0.1608 -0.1906 0.069 Uiso calc 1
H H9AB 0.0507 0.0472 -0.2159 0.069 Uiso calc 1
H H9AC 0.1019 0.0222 -0.2438 0.069 Uiso calc 1
S S1B 0.45007(2) 0.73146(5) -0.00298(2) 0.02408(10) Uani d 1
O O1B 0.31413(5) 0.45230(16) -0.16642(5) 0.0258(2) Uani d 1
N N1B 0.40643(6) 0.47799(17) -0.08568(5) 0.0187(2) Uani d 1
N N2B 0.33660(6) 0.71847(19) -0.08869(6) 0.0227(3) Uani d 1
C C1B 0.35431(7) 0.0654(2) -0.17791(6) 0.0199(3) Uani d 1
C C2B 0.38290(8) -0.0911(2) -0.19102(6) 0.0240(3) Uani d 1
H H2BA 0.3574 -0.1983 -0.2076 0.029 Uiso calc 1
C C3B 0.44736(8) -0.0943(2) -0.18057(7) 0.0278(3) Uani d 1
H H3BA 0.4653 -0.2025 -0.1903 0.033 Uiso calc 1
C C4B 0.48592(7) 0.0595(2) -0.15600(7) 0.0276(3) Uani d 1
H H4BA 0.5300 0.0586 -0.1496 0.033 Uiso calc 1
C C5B 0.45933(7) 0.2151(2) -0.14083(6) 0.0231(3) Uani d 1
H H5BA 0.4856 0.3203 -0.1234 0.028 Uiso calc 1
C C6B 0.39425(7) 0.2184(2) -0.15102(6) 0.0184(3) Uani d 1
C C7B 0.36692(7) 0.3907(2) -0.13618(6) 0.0190(3) Uani d 1
C C8B 0.39349(6) 0.64135(19) -0.06277(6) 0.0177(3) Uani d 1
C C9B 0.28310(7) 0.0629(2) -0.19377(7) 0.0244(3) Uani d 1
H H9BA 0.2741 0.1143 -0.1622 0.037 Uiso calc 1
H H9BB 0.2674 -0.0667 -0.2014 0.037 Uiso calc 1
H H9BC 0.2615 0.1396 -0.2281 0.037 Uiso calc 1
H H1B 0.4428(11) 0.433(3) -0.0664(9) 0.038(6) Uiso d 1
H H3A 0.0543(11) 0.291(3) -0.0542(10) 0.039(6) Uiso d 1
H H1A 0.1904(10) 0.102(3) -0.0300(8) 0.028(5) Uiso d 1
H H3B 0.3275(10) 0.827(3) -0.0763(9) 0.037(6) Uiso d 1
H H2B 0.3111(11) 0.667(3) -0.1184(10) 0.039(6) Uiso d 1
H H2A 0.0765(10) 0.437(3) -0.0096(9) 0.038(6) Uiso d 1

loop_
_atom_site_aniso_label
_atom_site_aniso_U_11
_atom_site_aniso_U_22
_atom_site_aniso_U_33
_atom_site_aniso_U_12
_atom_site_aniso_U_13
_atom_site_aniso_U_23
S1A 0.02084(16) 0.02238(18) 0.01948(17) 0.00473(13) 0.00704(13) -0.00419(13)
O1A 0.0193(5) 0.0211(5) 0.0368(6) 0.0039(4) 0.0025(4) -0.0060(5)
N1A 0.0165(5) 0.0181(6) 0.0231(6) 0.0031(4) 0.0070(5) -0.0040(5)
N2A 0.0192(6) 0.0210(6) 0.0374(8) 0.0021(5) 0.0098(6) -0.0096(6)
C1A 0.0309(8) 0.0211(7) 0.0227(7) -0.0002(6) 0.0089(6) 0.0015(6)
C2A 0.0364(8) 0.0294(8) 0.0220(7) 0.0000(7) 0.0127(6) -0.0030(6)
C3A 0.0257(7) 0.0225(7) 0.0313(8) -0.0003(6) 0.0140(6) -0.0073(6)
C4A 0.0245(7) 0.0184(7) 0.0281(8) 0.0049(5) 0.0100(6) 0.0013(6)
C5A 0.0232(7) 0.0197(7) 0.0211(7) 0.0037(5) 0.0085(5) 0.0004(5)
C6A 0.0187(6) 0.0152(6) 0.0213(7) -0.0007(5) 0.0062(5) -0.0021(5)
C7A 0.0203(6) 0.0143(6) 0.0242(7) -0.0003(5) 0.0070(5) -0.0004(5)
C8A 0.0198(6) 0.0153(6) 0.0225(7) 0.0004(5) 0.0104(5) -0.0004(5)
C9A 0.0681(14) 0.0369(10) 0.0309(9) 0.0167(10) 0.0169(9) 0.0128(8)
S1B 0.01921(17) 0.02226(18) 0.02552(19) 0.00457(13) 0.00349(14) -0.00916(14)
O1B 0.0238(5) 0.0242(5) 0.0222(5) 0.0056(4) 0.0017(4) -0.0022(4)
N1B 0.0178(5) 0.0167(5) 0.0182(6) 0.0029(4) 0.0035(4) -0.0036(4)
N2B 0.0201(6) 0.0209(6) 0.0231(6) 0.0052(5) 0.0044(5) -0.0038(5)
C1B 0.0230(6) 0.0196(7) 0.0142(6) -0.0007(5) 0.0045(5) -0.0002(5)
C2B 0.0297(7) 0.0183(7) 0.0200(7) -0.0002(6) 0.0059(6) -0.0032(5)
C3B 0.0304(8) 0.0240(7) 0.0248(7) 0.0073(6) 0.0068(6) -0.0060(6)
C4B 0.0220(7) 0.0303(8) 0.0277(8) 0.0038(6) 0.0069(6) -0.0079(6)
C5B 0.0223(7) 0.0227(7) 0.0216(7) -0.0004(5) 0.0059(5) -0.0056(6)
C6B 0.0215(6) 0.0174(6) 0.0147(6) 0.0015(5) 0.0056(5) -0.0012(5)
C7B 0.0207(6) 0.0171(6) 0.0179(6) -0.0005(5) 0.0063(5) -0.0020(5)
C8B 0.0188(6) 0.0155(6) 0.0195(6) 0.0015(5) 0.0083(5) -0.0003(5)
C9B 0.0227(7) 0.0265(8) 0.0216(7) -0.0043(6) 0.0063(6) -0.0044(6)

loop_
_atom_type_symbol
_atom_type_description
_atom_type_scat_dispersion_real
_atom_type_scat_dispersion_imag
_atom_type_scat_source
C C 0.0033 0.0016 'International Tables Vol C Tables 4.2.6.8 and 6.1.1.4'
H H 0.0000 0.0000 'International Tables Vol C Tables 4.2.6.8 and 6.1.1.4'
N N 0.0061 0.0033 'International Tables Vol C Tables 4.2.6.8 and 6.1.1.4'
O O 0.0106 0.0060 'International Tables Vol C Tables 4.2.6.8 and 6.1.1.4'
S S 0.1246 0.1234 'International Tables Vol C Tables 4.2.6.8 and 6.1.1.4'

loop_
_geom_angle_atom_site_label_1
_geom_angle_atom_site_label_2
_geom_angle_atom_site_label_3
_geom_angle
C7A N1A C8A 126.92(12)
C7A N1A H1A 115.6(14)
C8A N1A H1A 115.7(14)
C8A N2A H3A 119.9(16)
C8A N2A H2A 118.2(14)
H3A N2A H2A 122(2)
C2A C1A C6A 117.74(14)
C2A C1A C9A 119.66(15)
C6A C1A C9A 122.58(15)
C3A C2A C1A 121.71(15)
C3A C2A H2AA 119.1
C1A C2A H2AA 119.1
C4A C3A C2A 120.05(14)
C4A C3A H3AA 120.0
C2A C3A H3AA 120.0
C3A C4A C5A 119.48(14)
C3A C4A H4AA 120.3
C5A C4A H4AA 120.3
C4A C5A C6A 120.29(14)
C4A C5A H5AA 119.9
C6A C5A H5AA 119.9
C5A C6A C1A 120.71(13)
C5A C6A C7A 119.33(13)
C1A C6A C7A 119.88(13)
O1A C7A N1A 122.93(13)
O1A C7A C6A 122.40(13)
N1A C7A C6A 114.67(12)
N2A C8A N1A 117.98(13)
N2A C8A S1A 123.67(12)
N1A C8A S1A 118.34(10)
C1A C9A H9AA 109.5
C1A C9A H9AB 109.5
H9AA C9A H9AB 109.5
C1A C9A H9AC 109.5
H9AA C9A H9AC 109.5
H9AB C9A H9AC 109.5
C8B N1B C7B 126.81(12)
C8B N1B H1B 113.6(15)
C7B N1B H1B 119.6(15)
C8B N2B H3B 120.3(14)
C8B N2B H2B 117.4(16)
H3B N2B H2B 122(2)
C2B C1B C6B 117.41(13)
C2B C1B C9B 118.81(13)
C6B C1B C9B 123.77(13)
C3B C2B C1B 121.89(14)
C3B C2B H2BA 119.1
C1B C2B H2BA 119.1
C2B C3B C4B 120.35(14)
C2B C3B H3BA 119.8
C4B C3B H3BA 119.8
C3B C4B C5B 119.14(14)
C3B C4B H4BA 120.4
C5B C4B H4BA 120.4
C4B C5B C6B 120.64(14)
C4B C5B H5BA 119.7
C6B C5B H5BA 119.7
C5B C6B C1B 120.48(13)
C5B C6B C7B 119.09(13)
C1B C6B C7B 120.34(13)
O1B C7B N1B 122.28(13)
O1B C7B C6B 122.72(13)
N1B C7B C6B 115.00(12)
N2B C8B N1B 118.11(13)
N2B C8B S1B 122.68(11)
N1B C8B S1B 119.21(10)
C1B C9B H9BA 109.5
C1B C9B H9BB 109.5
H9BA C9B H9BB 109.5
C1B C9B H9BC 109.5
H9BA C9B H9BC 109.5
H9BB C9B H9BC 109.5

loop_
_geom_bond_atom_site_label_1
_geom_bond_atom_site_label_2
_geom_bond_distance
S1A C8A 1.6858(15)
O1A C7A 1.2215(17)
N1A C7A 1.3818(19)
N1A C8A 1.3845(18)
N1A H1A 0.80(2)
N2A C8A 1.3083(18)
N2A H3A 0.83(2)
N2A H2A 0.86(2)
C1A C2A 1.388(2)
C1A C6A 1.403(2)
C1A C9A 1.504(2)
C2A C3A 1.385(2)
C2A H2AA 0.9500
C3A C4A 1.381(2)
C3A H3AA 0.9500
C4A C5A 1.389(2)
C4A H4AA 0.9500
C5A C6A 1.389(2)
C5A H5AA 0.9500
C6A C7A 1.492(2)
C9A H9AA 0.9800
C9A H9AB 0.9800
C9A H9AC 0.9800
S1B C8B 1.6806(14)
O1B C7B 1.2207(17)
N1B C8B 1.3850(18)
N1B C7B 1.3883(18)
N1B H1B 0.84(2)
N2B C8B 1.3156(18)
N2B H3B 0.89(2)
N2B H2B 0.83(2)
C1B C2B 1.397(2)
C1B C6B 1.408(2)
C1B C9B 1.507(2)
C2B C3B 1.384(2)
C2B H2BA 0.9500
C3B C4B 1.386(2)
C3B H3BA 0.9500
C4B C5B 1.390(2)
C4B H4BA 0.9500
C5B C6B 1.399(2)
C5B H5BA 0.9500
C6B C7B 1.4909(19)
C9B H9BA 0.9800
C9B H9BB 0.9800
C9B H9BC 0.9800

loop_
_geom_hbond_atom_site_label_D
_geom_hbond_atom_site_label_H
_geom_hbond_atom_site_label_A
_geom_hbond_site_symmetry_A
_geom_hbond_distance_DH
_geom_hbond_distance_HA
_geom_hbond_distance_DA
_geom_hbond_angle_DHA
_geom_hbond_publ_flag
N1A H1A S1A 7_555 0.80(2) 2.60(2) 3.3227(16) 151.2(18) yes
N1B H1B S1B 5_665 0.84(2) 2.65(2) 3.4780(14) 172(2) yes
N2A H2A S1B 7_565 0.85(2) 2.49(2) 3.2945(15) 157.8(19) yes
N2B H2B O1B . 0.83(2) 1.98(2) 2.6404(18) 136(2) yes
N2A H3A O1A . 0.83(2) 2.02(2) 2.6515(19) 133(2) yes
N2B H3B S1A 7_565 0.89(2) 2.49(2) 3.3800(14) 177(2) yes
C5B H5BA O1A 3_555 0.95 2.45 3.3584(19) 160 yes
C9B H9BA S1A 7_555 0.98 2.80 3.6946(17) 152 yes

loop_
_geom_torsion_atom_site_label_1
_geom_torsion_atom_site_label_2
_geom_torsion_atom_site_label_3
_geom_torsion_atom_site_label_4
_geom_torsion
C6A C1A C2A C3A 0.1(2)
C9A C1A C2A C3A 178.34(18)
C1A C2A C3A C4A -0.9(3)
C2A C3A C4A C5A 0.4(2)
C3A C4A C5A C6A 1.0(2)
C4A C5A C6A C1A -1.9(2)
C4A C5A C6A C7A 174.80(13)
C2A C1A C6A C5A 1.3(2)
C9A C1A C6A C5A -176.90(17)
C2A C1A C6A C7A -175.35(14)
C9A C1A C6A C7A 6.5(2)
C8A N1A C7A O1A -2.2(2)
C8A N1A C7A C6A 178.65(13)
C5A C6A C7A O1A -126.72(16)
C1A C6A C7A O1A 50.0(2)
C5A C6A C7A N1A 52.41(18)
C1A C6A C7A N1A -130.91(15)
C7A N1A C8A N2A 7.1(2)
C7A N1A C8A S1A -173.59(12)
C6B C1B C2B C3B -2.8(2)
C9B C1B C2B C3B 176.38(14)
C1B C2B C3B C4B 0.5(2)
C2B C3B C4B C5B 1.4(3)
C3B C4B C5B C6B -1.0(2)
C4B C5B C6B C1B -1.3(2)
C4B C5B C6B C7B -177.71(14)
C2B C1B C6B C5B 3.2(2)
C9B C1B C6B C5B -175.98(14)
C2B C1B C6B C7B 179.53(13)
C9B C1B C6B C7B 0.4(2)
C8B N1B C7B O1B -0.6(2)
C8B N1B C7B C6B 178.45(13)
C5B C6B C7B O1B 139.95(15)
C1B C6B C7B O1B -36.5(2)
C5B C6B C7B N1B -39.13(19)
C1B C6B C7B N1B 144.47(13)
C7B N1B C8B N2B 4.7(2)
C7B N1B C8B S1B -176.08(12)

_cod_database_fobs_code 2240783
